data_9013584
loop_
_publ_author_name
'Kyono, A.'

_publ_section_title
;Molecular conformation and anion configuration variations for As4S4 and
 As4Se4 in an anion-substituted solid solution Locality: synthetic Note:
 S1Se2-1
;
_journal_name_full 'American Mineralogist'
_journal_page_first 451
_journal_page_last 460
_journal_paper_doi 10.2138/am.2009.3075
_journal_volume 94
_journal_year 2009
_chemical_compound_source Synthetic
_chemical_formula_sum 'As S0.763 Se0.237'
_chemical_name_mineral Realgar
_space_group_IT_number 14
_symmetry_space_group_name_Hall '-P 2yn'
_symmetry_space_group_name_H-M 'P 1 21/n 1'
_cell_angle_alpha 90
_cell_angle_beta 106.483
_cell_angle_gamma 90
_cell_length_a 9.4193
_cell_length_b 13.6027
_cell_length_c 6.6311
_cell_volume 814.713
_database_code_amcsd 0004874
_exptl_crystal_density_diffrn 3.852
_cod_original_formula_sum 'As (S.763 Se.237)'
_cod_database_code 9013584

loop_
_space_group_symop_operation_xyz
x,y,z
1/2+x,1/2-y,1/2+z
1/2-x,1/2+y,1/2-z
-x,-y,-z

loop_
_atom_site_aniso_label
_atom_site_aniso_U_11
_atom_site_aniso_U_22
_atom_site_aniso_U_33
_atom_site_aniso_U_12
_atom_site_aniso_U_13
_atom_site_aniso_U_23
As1 0.03040 0.02490 0.02780 -0.00400 0.00610 -0.00370
As2 0.02480 0.02630 0.03100 -0.00060 0.00820 0.00230
As3 0.02690 0.03270 0.02150 -0.00040 0.00390 -0.00290
As4 0.02730 0.02900 0.03080 0.00560 0.00280 0.00130
SX1 0.03480 0.02940 0.03060 0.00320 0.01000 -0.00270
SeX1 0.03480 0.02940 0.03060 0.00320 0.01000 -0.00270
SX2 0.03010 0.03090 0.03040 -0.00270 0.00650 0.00290
SeX2 0.03010 0.03090 0.03040 -0.00270 0.00650 0.00290
SX3 0.03500 0.02960 0.02940 0.00520 0.00580 0.01040
SeX3 0.03500 0.02960 0.02940 0.00520 0.00580 0.01040
SX4 0.02880 0.03410 0.03460 0.00560 0.01290 -0.00430
SeX4 0.02880 0.03410 0.03460 0.00560 0.01290 -0.00430

loop_
_atom_site_label
_atom_site_fract_x
_atom_site_fract_y
_atom_site_fract_z
_atom_site_occupancy
_atom_site_U_iso_or_equiv
_atom_site_type_symbol
_atom_site_attached_hydrogens
As1 0.12027 -0.02012 0.76210 1.00000 0.02810 As 0
As2 0.42419 0.13989 0.85820 1.00000 0.02740 As 0
As3 0.32215 0.12816 0.17710 1.00000 0.02760 As 0
As4 0.04081 0.16092 0.71260 1.00000 0.03010 As 0
SX1 0.34464 -0.00778 0.69845 0.73400 0.03130 S 0
SeX1 0.34464 -0.00778 0.69845 0.26600 0.03130 Se 0
SX2 0.21428 -0.02450 0.11888 0.68400 0.03060 S 0
SeX2 0.21428 -0.02450 0.11888 0.31600 0.03060 Se 0
SX3 0.23972 0.22765 0.63911 0.85100 0.03240 S 0
SeX3 0.23972 0.22765 0.63911 0.14900 0.03240 Se 0
SX4 0.10777 0.21330 0.05369 0.78100 0.03180 S 0
SeX4 0.10777 0.21330 0.05369 0.21900 0.03180 Se 0

loop_
_cod_changelog_entry_id
_cod_changelog_entry_author
_cod_changelog_entry_date
_cod_changelog_entry_text
1
;cod-tools version 3.8.0
Id: cif_guess_AMCSD_atom_types 9581 2023-05-17 12:35:41Z saulius
;
2023-05-23T09:24:49+03:00
;Derived atom types and hydrogen counts
from atom names that follow the AMCSD naming convention
(Wat == water, O-H == hydroxyl).
;

loop_
_cod_related_entry_id
_cod_related_entry_database
_cod_related_entry_code
1 AMCSD 0004874

_cell_formula_units_Z 16
